data_2007849
loop_
_publ_author_name
'Raikko Kivek\"as'
'Josefina Pedrajas'
'Francesc Teixidor'
'Reijo Sillanp\"a\"a'

_publ_section_title
;
 1-(2-Mercaptoethyl)-2-methyl-1,2-dicarba-<i>closo</i>-dodecaborane(12)
;
_journal_issue 11
_journal_name_full 'Acta Crystallographica Section C'
_journal_page_first 1716
_journal_page_last 1718
_journal_paper_doi 10.1107/S0108270198007264
_journal_volume 54
_journal_year 1998
_chemical_formula_analytical 'C5 H18 B10 S'
_chemical_formula_moiety 'C5 H18 B10 S'
_chemical_formula_structural 'C5 H18 B10 S'
_chemical_formula_sum 'C5 H18 B10 S'
_chemical_formula_weight 218.35
_chemical_name_systematic
;
1-(2-mercaptoethyl)-2-methyl-1,2-dicarba-closo-dodecaborane(12)
;
_space_group_IT_number 14
_symmetry_cell_setting monoclinic
_symmetry_space_group_name_Hall '-P 2ybc'
_symmetry_space_group_name_H-M 'P 1 21/c 1'
_audit_creation_method SHELXL
_cell_angle_alpha 90.00
_cell_angle_beta 109.574(8)
_cell_angle_gamma 90.00
_cell_formula_units_Z 4
_cell_length_a 13.637(2)
_cell_length_b 7.866(2)
_cell_length_c 12.8440(10)
_cell_measurement_reflns_used 25
_cell_measurement_temperature 295(2)
_cell_measurement_theta_max 17.4
_cell_measurement_theta_min 16.4
_cell_volume 1298.1(4)
_computing_cell_refinement
;
MSC/AFC Diffractometer Control Software
;
_computing_data_collection
;MSC/AFC Diffractometer Control Software (Molecular Structure Corporation,
 1995)
;
_computing_data_reduction
;
TEXSAN (Molecular Structure Corporation, 1989)
;
_computing_molecular_graphics 'ORTEPII (Johnson, 1976)'
_computing_publication_material SHELXL93
_computing_structure_refinement 'SHELXL93 (Sheldrick, 1993)'
_computing_structure_solution 'SHELXS86 (Sheldrick, 1990)'
_diffrn_ambient_temperature 295(2)
_diffrn_measurement_device 'Rigaku AFC-5S'
_diffrn_measurement_method \w/2\q
_diffrn_radiation_monochromator graphite
_diffrn_radiation_source 'fine-focus sealed tube'
_diffrn_radiation_type MoK\a
_diffrn_radiation_wavelength 0.71069
_diffrn_reflns_av_R_equivalents 0.011
_diffrn_reflns_av_sigmaI/netI 0.049
_diffrn_reflns_limit_h_max 15
_diffrn_reflns_limit_h_min -16
_diffrn_reflns_limit_k_max 0
_diffrn_reflns_limit_k_min -9
_diffrn_reflns_limit_l_max 15
_diffrn_reflns_limit_l_min 0
_diffrn_reflns_number 2402
_diffrn_reflns_theta_max 25
_diffrn_reflns_theta_min 1.58
_diffrn_standards_decay_% 0.40
_diffrn_standards_interval_count 150
_diffrn_standards_number 3
_exptl_absorpt_coefficient_mu 0.205
_exptl_absorpt_correction_T_max 0.95
_exptl_absorpt_correction_T_min 0.93
_exptl_absorpt_correction_type 'empirical via \y scans'
_exptl_absorpt_process_details '(North et al., 1968)'
_exptl_crystal_colour colourless
_exptl_crystal_density_diffrn 1.117
_exptl_crystal_density_meas ?
_exptl_crystal_description plate
_exptl_crystal_F_000 456
_exptl_crystal_size_max 0.38
_exptl_crystal_size_mid 0.32
_exptl_crystal_size_min 0.23
_refine_diff_density_max 0.201
_refine_diff_density_min -0.194
_refine_ls_extinction_method none
_refine_ls_goodness_of_fit_all 1.055
_refine_ls_goodness_of_fit_obs 1.109
_refine_ls_hydrogen_treatment 'H atoms: see below'
_refine_ls_matrix_type full
_refine_ls_number_parameters 148
_refine_ls_number_reflns 2286
_refine_ls_number_restraints 0
_refine_ls_restrained_S_all 1.073
_refine_ls_restrained_S_obs 1.109
_refine_ls_R_factor_all 0.085
_refine_ls_R_factor_obs 0.051
_refine_ls_shift/esd_max 0.000
_refine_ls_shift/esd_mean 0.000
_refine_ls_structure_factor_coef Fsqd
_refine_ls_weighting_details 'w = 1/[\s^2^(Fo^2^)+(0.0892P)^2^+0.288P] where P=(Fo^2^+2Fc^2^)/3'
_refine_ls_weighting_scheme calc
_refine_ls_wR_factor_all 0.172
_refine_ls_wR_factor_obs 0.145
_reflns_number_observed 1561
_reflns_number_total 2287
_reflns_observed_criterion I>2\s(I)
_cod_data_source_file os1018.cif
_cod_data_source_block sgae
_cod_depositor_comments
;
The following automatic conversions were performed:

'_chemical_melting_point' value 'not measured' was changed to '?' -
the value is undefined or not given.

Automatic conversion script
Id: cif_fix_values 1715 2011-07-08 13:25:40Z adriana 

The following automatic conversions were performed:

'_exptl_crystal_density_meas' value 'not measured' was changed to '?'
- the value is perceived as not measured.

Automatic conversion script
Id: cif_fix_values 3008 2015-01-20 13:52:24Z robertas 

The following automatic conversions were performed:

'_refine_ls_weighting_scheme' value 'calc w =
1/[\s^2^(Fo^2^)+(0.0892P)^2^+0.288P] where P=(Fo^2^+2Fc^2^)/3' was
changed to 'calc'. New tag '_refine_ls_weighting_details' was
created. The value of the new tag was set to 'w =
1/[\s^2^(Fo^2^)+(0.0892P)^2^+0.288P] where P=(Fo^2^+2Fc^2^)/3'.

Automatic conversion script
Id: cif_fix_values 3143 2015-03-26 13:38:13Z robertas 
;
_cod_original_sg_symbol_H-M 'P 21/c'
_cod_database_code 2007849

loop_
_symmetry_equiv_pos_as_xyz
'x, y, z'
'-x, y+1/2, -z+1/2'
'-x, -y, -z'
'x, -y-1/2, z-1/2'

loop_
_atom_site_aniso_label
_atom_site_aniso_U_11
_atom_site_aniso_U_22
_atom_site_aniso_U_33
_atom_site_aniso_U_12
_atom_site_aniso_U_13
_atom_site_aniso_U_23
S 0.0662(5) 0.0684(5) 0.0408(4) -0.0001(4) -0.0001(3) 0.0001(3)
C1 0.0391(12) 0.0364(12) 0.0352(12) -0.0016(10) 0.0099(9) -0.0017(10)
C2 0.0499(14) 0.0394(13) 0.0370(12) -0.0045(11) 0.0126(11) -0.0063(11)
B3 0.042(2) 0.060(2) 0.049(2) 0.0029(14) 0.0188(13) -0.0128(14)
B4 0.060(2) 0.0336(14) 0.051(2) 0.0056(13) 0.0090(14) -0.0021(13)
B5 0.043(2) 0.063(2) 0.046(2) -0.0080(14) 0.0121(13) 0.0101(15)
B6 0.0433(15) 0.058(2) 0.044(2) 0.0139(14) 0.0158(12) -0.0007(14)
B7 0.038(2) 0.071(2) 0.049(2) -0.0023(14) 0.0110(13) -0.010(2)
B8 0.056(2) 0.055(2) 0.059(2) 0.021(2) 0.004(2) -0.004(2)
B9 0.073(2) 0.053(2) 0.051(2) -0.003(2) 0.007(2) 0.019(2)
B10 0.055(2) 0.081(2) 0.042(2) 0.002(2) 0.0226(14) 0.009(2)
B11 0.059(2) 0.053(2) 0.0367(15) 0.0065(15) 0.0137(13) -0.0077(14)
B12 0.055(2) 0.064(2) 0.039(2) 0.008(2) 0.0046(13) 0.0053(15)
C13 0.059(2) 0.0464(14) 0.0392(14) -0.0050(12) 0.0058(12) 0.0020(11)
C14 0.066(2) 0.082(2) 0.044(2) -0.019(2) -0.0012(14) 0.0128(15)
C15 0.102(2) 0.050(2) 0.060(2) -0.025(2) 0.018(2) -0.0004(14)

loop_
_atom_site_label
_atom_site_fract_x
_atom_site_fract_y
_atom_site_fract_z
_atom_site_U_iso_or_equiv
_atom_site_thermal_displace_type
_atom_site_calc_flag
_atom_site_refinement_flags
_atom_site_occupancy
_atom_site_disorder_group
_atom_site_type_symbol
S 0.49460(6) 0.00305(10) 0.34817(6) 0.0630(3) Uani d . 1 . S
H1 0.435(3) 0.032(4) 0.387(3) 0.095 Uiso d . 1 . H
C1 0.2801(2) -0.0105(3) 0.0286(2) 0.0376(5) Uani d . 1 . C
C2 0.1940(2) -0.1515(3) -0.0471(2) 0.0426(6) Uani d . 1 . C
B3 0.1494(2) 0.0278(4) -0.0018(3) 0.0495(8) Uani d . 1 . B
H3 0.1100(2) 0.0271(4) 0.0603(3) 0.059 Uiso calc R 1 . H
B4 0.2361(2) 0.1914(4) -0.0071(3) 0.0503(8) Uani d . 1 . B
H4 0.2532(2) 0.2989(4) 0.0510(3) 0.060 Uiso calc R 1 . H
B5 0.3335(2) 0.1014(4) -0.0535(2) 0.0514(8) Uani d . 1 . B
H5 0.4137(2) 0.1504(4) -0.0258(2) 0.062 Uiso calc R 1 . H
B6 0.3072(2) -0.1169(4) -0.0755(2) 0.0481(7) Uani d . 1 . B
H6 0.3699(2) -0.2112(4) -0.0613(2) 0.058 Uiso calc R 1 . H
B7 0.0885(2) -0.0501(4) -0.1366(3) 0.0537(8) Uani d . 1 . B
H7 0.0087(2) -0.1008(4) -0.1632(3) 0.064 Uiso calc R 1 . H
B8 0.1143(3) 0.1686(4) -0.1141(3) 0.0608(9) Uani d . 1 . B
H8 0.0514(3) 0.2620(4) -0.1265(3) 0.073 Uiso calc R 1 . H
B9 0.2281(3) 0.2149(5) -0.1467(3) 0.0625(9) Uani d . 1 . B
H9 0.2392(3) 0.3391(5) -0.1806(3) 0.075 Uiso calc R 1 . H
B10 0.2729(2) 0.0233(4) -0.1881(3) 0.0576(9) Uani d . 1 . B
H10 0.3135(2) 0.0218(4) -0.2491(3) 0.069 Uiso calc R 1 . H
B11 0.1852(2) -0.1409(4) -0.1823(2) 0.0500(7) Uani d . 1 . B
H11 0.1684(2) -0.2509(4) -0.2385(2) 0.060 Uiso calc R 1 . H
B12 0.1369(2) 0.0652(3) -0.2276(2) 0.0555(8) Uani d . 1 . B
H12 0.0892(2) 0.0910(3) -0.3139(2) 0.067 Uiso calc R 1 . H
C13 0.3414(2) -0.0604(3) 0.1479(2) 0.0510(7) Uani d R 1 . C
H13A 0.2937(2) -0.0656(3) 0.1894(2) 0.061 Uiso calc R 1 . H
H13B 0.3697(2) -0.1735(3) 0.1479(2) 0.061 Uiso calc R 1 . H
C14 0.4276(2) 0.0560(4) 0.2055(2) 0.0691(9) Uani d . 1 . C
H14A 0.4001(2) 0.1704(4) 0.2019(2) 0.083 Uiso calc R 1 . H
H14B 0.4775(2) 0.0560(4) 0.1666(2) 0.083 Uiso calc R 1 . H
C15 0.1821(3) -0.3209(4) 0.0039(3) 0.0729(10) Uani d . 1 . C
H15A 0.1496(3) -0.4011(4) -0.0537(3) 0.109 Uiso calc R 1 . H
H15B 0.1398(3) -0.3064(4) 0.0498(3) 0.109 Uiso calc R 1 . H
H15C 0.2495(3) -0.3625(4) 0.0478(3) 0.109 Uiso calc R 1 . H

loop_
_atom_type_symbol
_atom_type_description
_atom_type_scat_dispersion_real
_atom_type_scat_dispersion_imag
_atom_type_scat_source
C C 0.0033 0.0016 'International Tables Vol C Tables 4.2.6.8 and 6.1.1.4'
H H 0.0000 0.0000 'International Tables Vol C Tables 4.2.6.8 and 6.1.1.4'
B B 0.0013 0.0007 'International Tables Vol C Tables 4.2.6.8 and 6.1.1.4'
S S 0.1246 0.1234 'International Tables Vol C Tables 4.2.6.8 and 6.1.1.4'

loop_
_geom_angle_atom_site_label_1
_geom_angle_atom_site_label_2
_geom_angle_atom_site_label_3
_geom_angle
_geom_angle_publ_flag
C14 S H1 102.0(19) ?
C13 C1 C2 117.0(2) y
C13 C1 B4 122.2(2) y
C2 C1 B4 110.3(2) ?
C13 C1 B5 123.1(2) y
C2 C1 B5 110.1(2) ?
B4 C1 B5 62.6(2) ?
C13 C1 B6 117.8(2) y
C2 C1 B6 61.06(15) ?
B4 C1 B6 113.1(2) ?
B5 C1 B6 61.6(2) ?
C13 C1 B3 116.7(2) y
C2 C1 B3 60.74(15) ?
B4 C1 B3 62.0(2) ?
B5 C1 B3 113.1(2) ?
B6 C1 B3 112.7(2) ?
C15 C2 C1 119.2(2) y
C15 C2 B11 120.1(2) y
C1 C2 B11 110.9(2) ?
C15 C2 B7 120.8(2) y
C1 C2 B7 110.5(2) ?
B11 C2 B7 62.3(2) ?
C15 C2 B3 118.3(2) y
C1 C2 B3 61.06(15) ?
B11 C2 B3 113.3(2) ?
B7 C2 B3 61.9(2) ?
C15 C2 B6 117.6(2) y
C1 C2 B6 60.88(15) ?
B11 C2 B6 62.5(2) ?
B7 C2 B6 113.4(2) ?
B3 C2 B6 112.8(2) ?
C2 B3 C1 58.20(14) ?
C2 B3 B8 105.7(2) ?
C1 B3 B8 105.9(2) ?
C2 B3 B7 58.9(2) ?
C1 B3 B7 105.9(2) ?
B8 B3 B7 60.1(2) ?
C2 B3 B4 105.5(2) ?
C1 B3 B4 58.6(2) ?
B8 B3 B4 60.6(2) ?
B7 B3 B4 108.5(2) ?
C2 B3 H3 123.86(14) ?
C1 B3 H3 123.74(13) ?
B8 B3 H3 122.35(14) ?
B7 B3 H3 121.81(14) ?
B4 B3 H3 121.87(14) ?
C1 B4 B3 59.4(2) ?
C1 B4 B9 105.4(2) ?
B3 B4 B9 107.5(2) ?
C1 B4 B8 105.5(2) ?
B3 B4 B8 59.4(2) ?
B9 B4 B8 60.1(2) ?
C1 B4 B5 58.9(2) ?
B3 B4 B5 108.0(2) ?
B9 B4 B5 60.0(2) ?
B8 B4 B5 108.1(2) ?
C1 B4 H4 123.91(13) ?
B3 B4 H4 121.77(14) ?
B9 B4 H4 122.32(15) ?
B8 B4 H4 122.28(14) ?
B5 B4 H4 121.48(14) ?
C1 B5 B6 59.4(2) ?
C1 B5 B10 105.6(2) ?
B6 B5 B10 59.8(2) ?
C1 B5 B9 105.0(2) ?
B6 B5 B9 107.9(2) ?
B10 B5 B9 60.3(2) ?
C1 B5 B4 58.5(2) ?
B6 B5 B4 107.9(2) ?
B10 B5 B4 108.1(2) ?
B9 B5 B4 59.8(2) ?
C1 B5 H5 124.21(12) ?
B6 B5 H5 121.46(13) ?
B10 B5 H5 122.00(14) ?
B9 B5 H5 122.36(15) ?
B4 B5 H5 121.71(14) ?
C1 B6 C2 58.06(14) ?
C1 B6 B10 105.5(2) ?
C2 B6 B10 105.3(2) ?
C1 B6 B5 59.0(2) ?
C2 B6 B5 105.7(2) ?
B10 B6 B5 60.1(2) ?
C1 B6 B11 105.2(2) ?
C2 B6 B11 58.2(2) ?
B10 B6 B11 60.5(2) ?
B5 B6 B11 108.4(2) ?
C1 B6 H6 123.89(12) ?
C2 B6 H6 124.13(14) ?
B10 B6 H6 122.54(14) ?
B5 B6 H6 121.75(13) ?
B11 B6 H6 122.06(14) ?
C2 B7 B8 105.6(2) ?
C2 B7 B3 59.2(2) ?
B8 B7 B3 59.7(2) ?
C2 B7 B11 58.7(2) ?
B8 B7 B11 108.6(2) ?
B3 B7 B11 108.0(2) ?
C2 B7 B12 105.5(2) ?
B8 B7 B12 60.6(2) ?
B3 B7 B12 108.3(2) ?
B11 B7 B12 60.2(2) ?
C2 B7 H7 124.20(14) ?
B8 B7 H7 121.87(15) ?
B3 B7 H7 121.54(14) ?
B11 B7 H7 121.42(14) ?
B12 B7 H7 121.90(12) ?
B3 B8 B7 60.1(2) ?
B3 B8 B4 60.0(2) ?
B7 B8 B4 108.0(2) ?
B3 B8 B9 107.8(2) ?
B7 B8 B9 107.7(2) ?
B4 B8 B9 59.8(2) ?
B3 B8 B12 108.1(2) ?
B7 B8 B12 60.0(2) ?
B4 B8 B12 107.8(2) ?
B9 B8 B12 59.8(2) ?
B3 B8 H8 121.67(14) ?
B7 B8 H8 121.69(15) ?
B4 B8 H8 121.78(14) ?
B9 B8 H8 122.0(2) ?
B12 B8 H8 121.76(12) ?
B4 B9 B5 60.2(2) ?
B4 B9 B10 107.8(2) ?
B5 B9 B10 59.5(2) ?
B4 B9 B12 108.5(2) ?
B5 B9 B12 108.2(2) ?
B10 B9 B12 60.3(2) ?
B4 B9 B8 60.1(2) ?
B5 B9 B8 108.2(2) ?
B10 B9 B8 108.2(2) ?
B12 B9 B8 60.3(2) ?
B4 B9 H9 121.60(15) ?
B5 B9 H9 121.79(15) ?
B10 B9 H9 121.93(15) ?
B12 B9 H9 121.31(12) ?
B8 B9 H9 121.5(2) ?
B6 B10 B5 60.1(2) ?
B6 B10 B9 108.1(2) ?
B5 B10 B9 60.3(2) ?
B6 B10 B11 60.4(2) ?
B5 B10 B11 108.3(2) ?
B9 B10 B11 107.5(2) ?
B6 B10 B12 108.4(2) ?
B5 B10 B12 108.5(2) ?
B9 B10 B12 59.9(2) ?
B11 B10 B12 59.7(2) ?
B6 B10 H10 121.45(14) ?
B5 B10 H10 121.37(14) ?
B9 B10 H10 121.92(15) ?
B11 B10 H10 121.85(14) ?
B12 B10 H10 121.59(12) ?
C2 B11 B7 59.0(2) ?
C2 B11 B12 105.7(2) ?
B7 B11 B12 60.1(2) ?
C2 B11 B6 59.29(15) ?
B7 B11 B6 108.1(2) ?
B12 B11 B6 107.8(2) ?
C2 B11 B10 105.1(2) ?
B7 B11 B10 107.9(2) ?
B12 B11 B10 60.2(2) ?
B6 B11 B10 59.1(2) ?
C2 B11 H11 123.96(14) ?
B7 B11 H11 121.41(14) ?
B12 B11 H11 122.04(11) ?
B6 B11 H11 121.74(14) ?
B10 B11 H11 122.62(14) ?
B7 B12 B11 59.7(2) ?
B7 B12 B9 107.3(2) ?
B11 B12 B9 107.7(2) ?
B7 B12 B10 107.5(2) ?
B11 B12 B10 60.0(2) ?
B9 B12 B10 59.8(2) ?
B7 B12 B8 59.4(2) ?
B11 B12 B8 107.2(2) ?
B9 B12 B8 59.9(2) ?
B10 B12 B8 107.5(2) ?
B7 B12 H12 122.29(12) ?
B11 B12 H12 121.93(11) ?
B9 B12 H12 121.94(12) ?
B10 B12 H12 121.88(12) ?
B8 B12 H12 122.24(12) ?
C14 C13 C1 114.7(2) ?
C14 C13 H13A 108.6(2) ?
C1 C13 H13A 108.58(12) ?
C14 C13 H13B 108.6(2) ?
C1 C13 H13B 108.58(12) ?
H13A C13 H13B 107.6 ?
C13 C14 S 114.4(2) ?
C13 C14 H14A 108.7(2) ?
S C14 H14A 108.65(12) ?
C13 C14 H14B 108.7(2) ?
S C14 H14B 108.65(12) ?
H14A C14 H14B 107.6 ?
C2 C15 H15A 109.47(14) ?
C2 C15 H15B 109.5(2) ?
H15A C15 H15B 109.5 ?
C2 C15 H15C 109.5(2) ?
H15A C15 H15C 109.5 ?
H15B C15 H15C 109.5 ?

loop_
_geom_bond_atom_site_label_1
_geom_bond_atom_site_label_2
_geom_bond_site_symmetry_2
_geom_bond_distance
_geom_bond_publ_flag
S C14 . 1.801(3) y
S H1 . 1.11(4) y
C1 C13 . 1.530(3) y
C1 C2 . 1.670(3) y
C1 B4 . 1.706(4) ?
C1 B5 . 1.713(4) ?
C1 B6 . 1.719(4) ?
C1 B3 . 1.719(4) ?
C2 C15 . 1.517(4) y
C2 B11 . 1.702(4) ?
C2 B7 . 1.709(4) ?
C2 B3 . 1.714(4) ?
C2 B6 . 1.722(4) ?
B3 B8 . 1.754(5) ?
B3 B7 . 1.761(4) ?
B3 B4 . 1.765(4) ?
B3 H3 . 1.10 ?
B4 B9 . 1.769(4) ?
B4 B8 . 1.775(4) ?
B4 B5 . 1.776(4) ?
B4 H4 . 1.10 ?
B5 B6 . 1.758(5) ?
B5 B10 . 1.758(4) ?
B5 B9 . 1.773(4) ?
B5 H5 . 1.10 ?
B6 B10 . 1.754(4) ?
B6 B11 . 1.776(4) ?
B6 H6 . 1.10 ?
B7 B8 . 1.760(5) ?
B7 B11 . 1.765(4) ?
B7 B12 . 1.772(4) ?
B7 H7 . 1.10 ?
B8 B9 . 1.775(5) ?
B8 B12 . 1.783(4) ?
B8 H8 . 1.10 ?
B9 B10 . 1.773(5) ?
B9 B12 . 1.774(4) ?
B9 H9 . 1.10 ?
B10 B11 . 1.779(5) ?
B10 B12 . 1.782(4) ?
B10 H10 . 1.10 ?
B11 B12 . 1.773(4) ?
B11 H11 . 1.10 ?
B12 H12 . 1.10 ?
C13 C14 . 1.478(4) y
C13 H13A . 0.97 ?
C13 H13B . 0.97 ?
C14 H14A . 0.97 ?
C14 H14B . 0.97 ?
C15 H15A . 0.96 ?
C15 H15B . 0.96 ?
C15 H15C . 0.96 ?

loop_
_geom_torsion_atom_site_label_1
_geom_torsion_atom_site_label_2
_geom_torsion_atom_site_label_3
_geom_torsion_atom_site_label_4
_geom_torsion
C13 C1 C2 C15 -1.2(3)
C2 C1 C13 C14 170.8(2)
C1 C13 C14 S 176.7(2)
